data_7003300
loop_
_publ_author_name
'Tallis, Huw A.'
'Newman, Paul D.'
'Edwards, Peter G.'
'Ooi, Liling'
'Stasch, Andreas'

_publ_section_title
;
 1-Trimethylsilylphosphirane as a ligand and as a stable masked reagent
 for phosphirane
;
_journal_issue 1
_journal_name_full 'Dalton Transactions'
_journal_page_first 47
_journal_paper_doi 10.1039/b715327a
_journal_year 2008
_chemical_formula_sum 'C9 H15 Mo O3 P3'
_chemical_formula_weight 360.06
_chemical_name_common pge0703
_chemical_name_systematic
;
?
;
_space_group_IT_number 14
_symmetry_cell_setting monoclinic
_symmetry_space_group_name_Hall '-P 2ybc'
_symmetry_space_group_name_H-M 'P 1 21/c 1'
_atom_sites_solution_hydrogens geom
_atom_sites_solution_primary direct
_atom_sites_solution_secondary difmap
_audit_creation_method SHELXL-97
_cell_angle_alpha 90.00
_cell_angle_beta 92.499(1)
_cell_angle_gamma 90.00
_cell_formula_units_Z 4
_cell_length_a 12.5870(4)
_cell_length_b 8.2520(3)
_cell_length_c 13.8730(6)
_cell_measurement_reflns_used 31095
_cell_measurement_temperature 150(2)
_cell_measurement_theta_max 27.485
_cell_measurement_theta_min 2.91
_cell_volume 1439.59(9)
_computing_cell_refinement 'HKL Scalepack (Otwinowski & Minor 1997)'
_computing_data_collection 'Collect (Nonius BV, 1997-2000)'
_computing_data_reduction 'HKL Denzo and Scalepack (Otwinowski & Minor 1997'
_computing_molecular_graphics 'Ortep-99 for Windows (Farrugia, 1995)'
_computing_publication_material 'WinGX publication routines (Farrugia, 1995)'
_computing_structure_refinement 'SHELXL-97 (Sheldrick, 1997)'
_computing_structure_solution ' Dirdiff-99 (Beurskens, 1999)'
_diffrn_ambient_temperature 150(2)
_diffrn_detector_area_resol_mean 9
_diffrn_measured_fraction_theta_full 0.997
_diffrn_measured_fraction_theta_max 0.997
_diffrn_measurement_device_type KappaCCD
_diffrn_measurement_method CCD
_diffrn_radiation_monochromator graphite
_diffrn_radiation_source 'fine-focus sealed tube'
_diffrn_radiation_type MoK\a
_diffrn_radiation_wavelength 0.71073
_diffrn_reflns_av_R_equivalents 0.1391
_diffrn_reflns_av_sigmaI/netI 0.0698
_diffrn_reflns_limit_h_max 16
_diffrn_reflns_limit_h_min -16
_diffrn_reflns_limit_k_max 10
_diffrn_reflns_limit_k_min -10
_diffrn_reflns_limit_l_max 18
_diffrn_reflns_limit_l_min -17
_diffrn_reflns_number 20472
_diffrn_reflns_theta_full 27.46
_diffrn_reflns_theta_max 27.46
_diffrn_reflns_theta_min 2.94
_exptl_absorpt_coefficient_mu 1.234
_exptl_absorpt_correction_T_max 0.7905
_exptl_absorpt_correction_T_min 0.7239
_exptl_absorpt_correction_type multi-scan
_exptl_absorpt_process_details 'Sortav (Blessing,1995)'
_exptl_crystal_colour colourless
_exptl_crystal_density_diffrn 1.661
_exptl_crystal_density_method 'not measured'
_exptl_crystal_description rod
_exptl_crystal_F_000 720
_exptl_crystal_size_max 0.45
_exptl_crystal_size_mid 0.10
_exptl_crystal_size_min 0.10
_refine_diff_density_max 0.594
_refine_diff_density_min -1.160
_refine_diff_density_rms 0.143
_refine_ls_extinction_method none
_refine_ls_goodness_of_fit_ref 1.082
_refine_ls_hydrogen_treatment constr
_refine_ls_matrix_type full
_refine_ls_number_parameters 145
_refine_ls_number_reflns 3278
_refine_ls_number_restraints 0
_refine_ls_restrained_S_all 1.082
_refine_ls_R_factor_all 0.0543
_refine_ls_R_factor_gt 0.0434
_refine_ls_shift/su_max 0.000
_refine_ls_shift/su_mean 0.000
_refine_ls_structure_factor_coef Fsqd
_refine_ls_weighting_details 'calc w=1/[\s^2^(Fo^2^)+(0.0268P)^2^+2.4740P] where P=(Fo^2^+2Fc^2^)/3'
_refine_ls_weighting_scheme calc
_refine_ls_wR_factor_gt 0.0977
_refine_ls_wR_factor_ref 0.1027
_reflns_number_gt 2806
_reflns_number_total 3278
_reflns_threshold_expression >2sigma(I)
_cod_data_source_file b715327a.txt
_cod_data_source_block compound_4a
_cod_original_sg_symbol_H-M 'P 21/c'
_cod_database_code 7003300

loop_
_symmetry_equiv_pos_as_xyz
'x, y, z'
'-x, y+1/2, -z+1/2'
'-x, -y, -z'
'x, -y-1/2, z-1/2'

loop_
_atom_site_label
_atom_site_type_symbol
_atom_site_fract_x
_atom_site_fract_y
_atom_site_fract_z
_atom_site_U_iso_or_equiv
_atom_site_adp_type
_atom_site_occupancy
_atom_site_symmetry_multiplicity
_atom_site_calc_flag
_atom_site_refinement_flags
_atom_site_disorder_assembly
_atom_site_disorder_group
Mo1 Mo 0.24787(2) -0.01649(4) -0.13656(2) 0.01854(11) Uani 1 1 d . . .
P1 P 0.13029(8) -0.25712(12) -0.16269(8) 0.0271(2) Uani 1 1 d . . .
H1A H 0.0612 -0.2404 -0.1311 0.032 Uiso 1 1 calc R . .
P2 P 0.19826(8) 0.08759(12) -0.30182(8) 0.0228(2) Uani 1 1 d . . .
H2A H 0.1749 0.2032 -0.2985 0.027 Uiso 1 1 calc R . .
P3 P 0.39870(8) -0.17637(12) -0.19800(8) 0.0256(2) Uani 1 1 d . . .
H3A H 0.3947 -0.1905 -0.2697 0.031 Uiso 1 1 calc R . .
C1 C 0.3446(3) 0.1702(4) -0.1156(3) 0.0231(8) Uani 1 1 d . . .
C2 C 0.1300(3) 0.1058(4) -0.0791(3) 0.0249(8) Uani 1 1 d . . .
C3 C 0.2878(3) -0.0950(5) -0.0060(3) 0.0266(8) Uani 1 1 d . . .
C4 C 0.1150(4) -0.4059(5) -0.2590(4) 0.0419(11) Uani 1 1 d . . .
H4A H 0.0416 -0.4402 -0.2780 0.050 Uiso 1 1 calc R . .
H4B H 0.1624 -0.3953 -0.3137 0.050 Uiso 1 1 calc R . .
C5 C 0.1621(4) -0.4725(5) -0.1679(4) 0.0427(12) Uani 1 1 d . . .
H5A H 0.2383 -0.5023 -0.1670 0.051 Uiso 1 1 calc R . .
H5B H 0.1175 -0.5472 -0.1312 0.051 Uiso 1 1 calc R . .
C6 C 0.1383(3) -0.0107(5) -0.4096(3) 0.0282(9) Uani 1 1 d . . .
H6A H 0.1256 -0.1289 -0.4061 0.034 Uiso 1 1 calc R . .
H6B H 0.0820 0.0500 -0.4464 0.034 Uiso 1 1 calc R . .
C7 C 0.2509(3) 0.0442(6) -0.4197(3) 0.0336(10) Uani 1 1 d . . .
H7A H 0.2625 0.1377 -0.4627 0.040 Uiso 1 1 calc R . .
H7B H 0.3061 -0.0411 -0.4224 0.040 Uiso 1 1 calc R . .
C8 C 0.5341(3) -0.1799(5) -0.1462(4) 0.0378(11) Uani 1 1 d . . .
H8A H 0.5925 -0.1797 -0.1918 0.045 Uiso 1 1 calc R . .
H8B H 0.5489 -0.1144 -0.0873 0.045 Uiso 1 1 calc R . .
C9 C 0.4749(4) -0.3359(6) -0.1346(5) 0.0478(13) Uani 1 1 d . . .
H9A H 0.4538 -0.3643 -0.0688 0.057 Uiso 1 1 calc R . .
H9B H 0.4974 -0.4296 -0.1733 0.057 Uiso 1 1 calc R . .
O1 O 0.4023(2) 0.2774(4) -0.1026(2) 0.0374(7) Uani 1 1 d . . .
O2 O 0.0629(2) 0.1742(4) -0.0438(3) 0.0397(8) Uani 1 1 d . . .
O3 O 0.3105(3) -0.1363(4) 0.0717(2) 0.0488(9) Uani 1 1 d . . .

loop_
_atom_site_aniso_label
_atom_site_aniso_U_11
_atom_site_aniso_U_22
_atom_site_aniso_U_33
_atom_site_aniso_U_23
_atom_site_aniso_U_13
_atom_site_aniso_U_12
Mo1 0.01716(17) 0.01936(18) 0.01912(18) -0.00103(12) 0.00101(12) -0.00018(11)
P1 0.0224(5) 0.0265(5) 0.0326(6) -0.0029(4) 0.0047(4) -0.0041(4)
P2 0.0222(5) 0.0227(5) 0.0232(5) 0.0013(4) -0.0012(4) 0.0001(4)
P3 0.0195(5) 0.0305(5) 0.0265(6) -0.0061(4) -0.0017(4) 0.0021(4)
C1 0.0215(18) 0.0255(19) 0.022(2) -0.0039(15) 0.0023(15) 0.0008(14)
C2 0.026(2) 0.0246(19) 0.024(2) -0.0021(16) 0.0032(16) -0.0025(15)
C3 0.0236(19) 0.027(2) 0.029(2) 0.0014(17) -0.0016(16) -0.0032(15)
C4 0.057(3) 0.034(2) 0.035(3) -0.006(2) 0.001(2) -0.010(2)
C5 0.056(3) 0.025(2) 0.046(3) 0.002(2) -0.015(2) -0.004(2)
C6 0.029(2) 0.032(2) 0.024(2) 0.0005(16) -0.0042(16) -0.0030(16)
C7 0.031(2) 0.051(3) 0.020(2) 0.0031(19) 0.0045(17) -0.0030(19)
C8 0.024(2) 0.041(2) 0.049(3) -0.008(2) -0.0059(19) 0.0024(18)
C9 0.037(3) 0.036(3) 0.070(4) 0.004(2) -0.002(2) 0.012(2)
O1 0.0365(17) 0.0359(16) 0.0402(19) -0.0042(14) 0.0068(14) -0.0144(13)
O2 0.0340(17) 0.0384(17) 0.048(2) -0.0127(15) 0.0141(15) 0.0053(13)
O3 0.059(2) 0.055(2) 0.031(2) 0.0146(16) -0.0151(16) -0.0121(17)

loop_
_atom_type_symbol
_atom_type_description
_atom_type_scat_dispersion_real
_atom_type_scat_dispersion_imag
_atom_type_scat_source
C C 0.0033 0.0016 'International Tables Vol C Tables 4.2.6.8 and 6.1.1.4'
H H 0.0000 0.0000 'International Tables Vol C Tables 4.2.6.8 and 6.1.1.4'
O O 0.0106 0.0060 'International Tables Vol C Tables 4.2.6.8 and 6.1.1.4'
P P 0.1023 0.0942 'International Tables Vol C Tables 4.2.6.8 and 6.1.1.4'
Mo Mo -1.6832 0.6857 'International Tables Vol C Tables 4.2.6.8 and 6.1.1.4'

loop_
_geom_angle_atom_site_label_1
_geom_angle_atom_site_label_2
_geom_angle_atom_site_label_3
_geom_angle
_geom_angle_site_symmetry_1
_geom_angle_site_symmetry_3
_geom_angle_publ_flag
C3 Mo1 C1 89.42(16) . . ?
C3 Mo1 C2 87.89(16) . . ?
C1 Mo1 C2 90.64(15) . . ?
C3 Mo1 P3 88.43(12) . . ?
C1 Mo1 P3 89.38(11) . . ?
C2 Mo1 P3 176.32(12) . . ?
C3 Mo1 P1 89.87(11) . . ?
C1 Mo1 P1 178.38(11) . . ?
C2 Mo1 P1 90.79(11) . . ?
P3 Mo1 P1 89.13(3) . . ?
C3 Mo1 P2 179.10(11) . . ?
C1 Mo1 P2 89.72(12) . . ?
C2 Mo1 P2 91.86(12) . . ?
P3 Mo1 P2 91.82(4) . . ?
P1 Mo1 P2 90.99(4) . . ?
C4 P1 C5 47.9(2) . . ?
C4 P1 Mo1 133.43(17) . . ?
C5 P1 Mo1 130.67(17) . . ?
C7 P2 C6 48.41(18) . . ?
C7 P2 Mo1 131.85(15) . . ?
C6 P2 Mo1 132.28(14) . . ?
C8 P3 C9 48.5(2) . . ?
C8 P3 Mo1 125.96(16) . . ?
C9 P3 Mo1 127.4(2) . . ?
O1 C1 Mo1 178.9(4) . . ?
O2 C2 Mo1 178.2(4) . . ?
O3 C3 Mo1 177.8(4) . . ?
C5 C4 P1 66.2(3) . . ?
C4 C5 P1 65.9(2) . . ?
C7 C6 P2 65.5(2) . . ?
C6 C7 P2 66.1(2) . . ?
C9 C8 P3 66.1(2) . . ?
C8 C9 P3 65.4(2) . . ?

loop_
_geom_bond_atom_site_label_1
_geom_bond_atom_site_label_2
_geom_bond_distance
_geom_bond_site_symmetry_2
_geom_bond_publ_flag
Mo1 C3 1.968(4) . ?
Mo1 C1 1.978(4) . ?
Mo1 C2 1.989(4) . ?
Mo1 P3 2.4925(10) . ?
Mo1 P1 2.4936(10) . ?
Mo1 P2 2.5017(11) . ?
P1 C4 1.819(5) . ?
P1 C5 1.824(4) . ?
P2 C7 1.827(4) . ?
P2 C6 1.835(4) . ?
P3 C8 1.821(4) . ?
P3 C9 1.831(5) . ?
C1 O1 1.154(4) . ?
C2 O2 1.144(5) . ?
C3 O3 1.155(5) . ?
C4 C5 1.478(7) . ?
C6 C7 1.501(6) . ?
C8 C9 1.500(6) . ?

loop_
_geom_torsion_atom_site_label_1
_geom_torsion_atom_site_label_2
_geom_torsion_atom_site_label_3
_geom_torsion_atom_site_label_4
_geom_torsion
_geom_torsion_site_symmetry_1
_geom_torsion_site_symmetry_2
_geom_torsion_site_symmetry_3
_geom_torsion_site_symmetry_4
_geom_torsion_publ_flag
C3 Mo1 P1 C4 -130.3(3) . . . . ?
C1 Mo1 P1 C4 -66(4) . . . . ?
C2 Mo1 P1 C4 141.8(3) . . . . ?
P3 Mo1 P1 C4 -41.9(2) . . . . ?
P2 Mo1 P1 C4 49.9(2) . . . . ?
C3 Mo1 P1 C5 -64.2(3) . . . . ?
C1 Mo1 P1 C5 0(4) . . . . ?
C2 Mo1 P1 C5 -152.1(3) . . . . ?
P3 Mo1 P1 C5 24.2(2) . . . . ?
P2 Mo1 P1 C5 116.1(2) . . . . ?
C3 Mo1 P2 C7 110(8) . . . . ?
C1 Mo1 P2 C7 93.3(2) . . . . ?
C2 Mo1 P2 C7 -176.1(2) . . . . ?
P3 Mo1 P2 C7 3.9(2) . . . . ?
P1 Mo1 P2 C7 -85.3(2) . . . . ?
C3 Mo1 P2 C6 177(100) . . . . ?
C1 Mo1 P2 C6 160.3(2) . . . . ?
C2 Mo1 P2 C6 -109.0(2) . . . . ?
P3 Mo1 P2 C6 70.95(19) . . . . ?
P1 Mo1 P2 C6 -18.22(19) . . . . ?
C3 Mo1 P3 C8 -47.2(2) . . . . ?
C1 Mo1 P3 C8 42.2(2) . . . . ?
C2 Mo1 P3 C8 -48.3(17) . . . . ?
P1 Mo1 P3 C8 -137.1(2) . . . . ?
P2 Mo1 P3 C8 131.9(2) . . . . ?
C3 Mo1 P3 C9 14.4(2) . . . . ?
C1 Mo1 P3 C9 103.8(2) . . . . ?
C2 Mo1 P3 C9 13.3(17) . . . . ?
P1 Mo1 P3 C9 -75.5(2) . . . . ?
P2 Mo1 P3 C9 -166.5(2) . . . . ?
C3 Mo1 C1 O1 43(20) . . . . ?
C2 Mo1 C1 O1 131(20) . . . . ?
P3 Mo1 C1 O1 -45(20) . . . . ?
P1 Mo1 C1 O1 -21(23) . . . . ?
P2 Mo1 C1 O1 -137(20) . . . . ?
C3 Mo1 C2 O2 -5(11) . . . . ?
C1 Mo1 C2 O2 -94(11) . . . . ?
P3 Mo1 C2 O2 -4(13) . . . . ?
P1 Mo1 C2 O2 85(11) . . . . ?
P2 Mo1 C2 O2 176(100) . . . . ?
C1 Mo1 C3 O3 52(10) . . . . ?
C2 Mo1 C3 O3 -39(10) . . . . ?
P3 Mo1 C3 O3 141(10) . . . . ?
P1 Mo1 C3 O3 -130(10) . . . . ?
P2 Mo1 C3 O3 35(16) . . . . ?
Mo1 P1 C4 C5 110.7(3) . . . . ?
Mo1 P1 C5 C4 -116.4(3) . . . . ?
Mo1 P2 C6 C7 -113.5(2) . . . . ?
Mo1 P2 C7 C6 114.4(2) . . . . ?
Mo1 P3 C8 C9 111.1(3) . . . . ?
Mo1 P3 C9 C8 -108.1(3) . . . . ?
